data_4132765
loop_
_publ_author_name
'Speelman, Amy L.'
'White, Corey J.'
'Zhang, Bo'
'Alp, E. Ercan'
'Zhao, Jiyong'
'Hu, Michael'
'Krebs, Carsten'
'Penner-Hahn, James'
'Lehnert, Nicolai'

_publ_section_title
;
 Non-heme High-Spin {FeNO}<sup>6-8</sup> Complexes: One Ligand Platform
 Can Do It All.
;
_journal_issue 36
_journal_name_full 'Journal of the American Chemical Society'
_journal_page_first 11341
_journal_page_last 11359
_journal_paper_doi 10.1021/jacs.8b06095
_journal_volume 140
_journal_year 2018
_chemical_formula_moiety 'C16 H35 F3 Fe N8 O4 S, C F3 O3 S'
_chemical_formula_sum 'C17 H35 F6 Fe N8 O7 S2'
_chemical_formula_weight 697.50
_space_group_crystal_system monoclinic
_space_group_IT_number 14
_space_group_name_Hall '-P 2yn'
_space_group_name_H-M_alt 'P 1 21/n 1'
_atom_sites_solution_hydrogens geom
_audit_creation_method SHELXL-2016/6
_cell_angle_alpha 90
_cell_angle_beta 93.5614(14)
_cell_angle_gamma 90
_cell_formula_units_Z 4
_cell_length_a 11.6737(2)
_cell_length_b 8.25353(10)
_cell_length_c 30.0031(4)
_cell_measurement_reflns_used 34725
_cell_measurement_temperature 85(2)
_cell_measurement_theta_max 73.4950
_cell_measurement_theta_min 2.9550
_cell_volume 2885.19(7)
_computing_cell_refinement 'CrysAlisPro 1.171.38.41 (Rigaku OD, 2015)'
_computing_data_collection 'CrystalClear-SM Expert 2.0 r16 (Rigaku, 2014)'
_computing_data_reduction 'CrysAlisPro 1.171.38.41 (Rigaku OD, 2015)'
_computing_molecular_graphics 'Bruker SHELXTL'
_computing_publication_material 'Bruker SHELXTL'
_computing_structure_refinement 'SHELXL-2016/6 (Sheldrick, 2016)'
_computing_structure_solution 'SHELXT (Sheldrick, 2014)'
_diffrn_ambient_temperature 85(2)
_diffrn_measured_fraction_theta_full 0.989
_diffrn_measured_fraction_theta_max 0.963
_diffrn_measurement_device_type 'Rigaku Saturn 944+ CCD'
_diffrn_measurement_method '\w scans'
_diffrn_radiation_type CuK\a
_diffrn_radiation_wavelength 1.54184
_diffrn_reflns_av_R_equivalents 0.1206
_diffrn_reflns_av_unetI/netI 0.0383
_diffrn_reflns_Laue_measured_fraction_full 0.989
_diffrn_reflns_Laue_measured_fraction_max 0.963
_diffrn_reflns_limit_h_max 13
_diffrn_reflns_limit_h_min -14
_diffrn_reflns_limit_k_max 10
_diffrn_reflns_limit_k_min -10
_diffrn_reflns_limit_l_max 37
_diffrn_reflns_limit_l_min -37
_diffrn_reflns_number 80910
_diffrn_reflns_point_group_measured_fraction_full 0.989
_diffrn_reflns_point_group_measured_fraction_max 0.963
_diffrn_reflns_theta_full 67.684
_diffrn_reflns_theta_max 74.806
_diffrn_reflns_theta_min 3.985
_diffrn_source 'micro-focus rotating anode'
_exptl_absorpt_coefficient_mu 6.376
_exptl_absorpt_correction_T_max 1.00000
_exptl_absorpt_correction_T_min 0.40629
_exptl_absorpt_correction_type multi-scan
_exptl_absorpt_process_details
; 
CrysAlisPro 1.171.38.41 (Rigaku Oxford Diffraction, 2015) 
Empirical absorption correction using spherical harmonics, 
 implemented in SCALE3 ABSPACK scaling algorithm. 
;
_exptl_crystal_colour brown
_exptl_crystal_density_diffrn 1.606
_exptl_crystal_description rod
_exptl_crystal_F_000 1444
_exptl_crystal_size_max 0.160
_exptl_crystal_size_mid 0.020
_exptl_crystal_size_min 0.020
_refine_diff_density_max 0.601
_refine_diff_density_min -0.449
_refine_diff_density_rms 0.085
_refine_ls_extinction_method none
_refine_ls_goodness_of_fit_ref 1.071
_refine_ls_hydrogen_treatment constr
_refine_ls_matrix_type full
_refine_ls_number_parameters 379
_refine_ls_number_reflns 5706
_refine_ls_number_restraints 0
_refine_ls_restrained_S_all 1.071
_refine_ls_R_factor_all 0.0426
_refine_ls_R_factor_gt 0.0401
_refine_ls_shift/su_max 0.001
_refine_ls_shift/su_mean 0.000
_refine_ls_structure_factor_coef Fsqd
_refine_ls_weighting_details 'w=1/[\s^2^(Fo^2^)+(0.0664P)^2^+1.6803P] where P=(Fo^2^+2Fc^2^)/3'
_refine_ls_weighting_scheme calc
_refine_ls_wR_factor_gt 0.1050
_refine_ls_wR_factor_ref 0.1129
_reflns_Friedel_coverage 0.000
_reflns_number_gt 5489
_reflns_number_total 5706
_reflns_threshold_expression 'I > 2\s(I)'
_cod_data_source_file ja8b06095_si_002.cif
_cod_data_source_block als4056
_cod_original_cell_volume 2885.20(7)
_cod_original_sg_symbol_H-M 'P 21/n'
_cod_database_code 4132765
_shelx_shelxl_version_number 2016/6
_shelx_space_group_comment
; 
The symmetry employed for this shelxl refinement is uniquely defined 
by the following loop, which should always be used as a source of 
symmetry information in preference to the above space-group names. 
They are only intended as comments. 
;
_shelx_estimated_absorpt_t_min 0.429
_shelx_estimated_absorpt_t_max 0.883

loop_
_space_group_symop_operation_xyz
'x, y, z'
'-x+1/2, y+1/2, -z+1/2'
'-x, -y, -z'
'x-1/2, -y-1/2, z-1/2'

loop_
_atom_site_label
_atom_site_type_symbol
_atom_site_fract_x
_atom_site_fract_y
_atom_site_fract_z
_atom_site_U_iso_or_equiv
_atom_site_adp_type
_atom_site_occupancy
_atom_site_site_symmetry_order
_atom_site_calc_flag
_atom_site_refinement_flags_posn
_atom_site_refinement_flags_adp
Fe1 Fe 0.24383(3) 0.40250(4) 0.08195(2) 0.01615(11) Uani 1 1 d . .
S1 S 0.27001(4) 0.25844(6) -0.01869(2) 0.02302(14) Uani 1 1 d . .
S2 S 1.02186(5) 0.16829(6) 0.24679(2) 0.02253(14) Uani 1 1 d . .
F1 F 0.11867(13) 0.04899(17) 0.00646(5) 0.0356(3) Uani 1 1 d . .
F2 F 0.17338(14) 0.0103(2) -0.05994(6) 0.0462(4) Uani 1 1 d . .
F3 F 0.05617(12) 0.20346(17) -0.04751(5) 0.0309(3) Uani 1 1 d . .
F4 F 0.93355(15) -0.09011(17) 0.28252(6) 0.0400(4) Uani 1 1 d . .
F5 F 0.81082(13) 0.0538(2) 0.24320(5) 0.0415(4) Uani 1 1 d . .
F6 F 0.87389(13) 0.1362(2) 0.30834(5) 0.0389(3) Uani 1 1 d . .
N1 N 0.17340(16) 0.2217(2) 0.09443(6) 0.0204(4) Uani 1 1 d . .
N2 N 0.13855(15) 0.5623(2) 0.10856(5) 0.0181(3) Uani 1 1 d . .
N3 N 0.33658(15) 0.6372(2) 0.06563(5) 0.0177(3) Uani 1 1 d . .
N4 N 0.39723(15) 0.3566(2) 0.11207(5) 0.0188(3) Uani 1 1 d . .
N5 N -0.03806(16) 0.4301(2) 0.10322(6) 0.0206(4) Uani 1 1 d . .
N6 N -0.00048(16) 0.6175(2) 0.15990(6) 0.0203(4) Uani 1 1 d . .
N7 N 0.52046(16) 0.1390(2) 0.13169(6) 0.0222(4) Uani 1 1 d . .
N8 N 0.35692(16) 0.1857(2) 0.17019(5) 0.0194(4) Uani 1 1 d . .
O1 O 0.12649(16) 0.1224(2) 0.11344(6) 0.0307(4) Uani 1 1 d . .
O2 O 0.22434(14) 0.37363(18) 0.01298(5) 0.0219(3) Uani 1 1 d . .
O3 O 0.28865(16) 0.3317(2) -0.06091(5) 0.0351(4) Uani 1 1 d . .
O4 O 0.35770(15) 0.1546(2) 0.00077(6) 0.0357(4) Uani 1 1 d . .
O5 O 0.97388(16) 0.32586(19) 0.23645(5) 0.0305(4) Uani 1 1 d . .
O6 O 1.04389(18) 0.0697(2) 0.20879(6) 0.0364(4) Uani 1 1 d . .
O7 O 1.10989(14) 0.16686(19) 0.28250(6) 0.0293(4) Uani 1 1 d . .
C1 C 0.19270(19) 0.7218(2) 0.11727(7) 0.0207(4) Uani 1 1 d . .
H1A H 0.246799 0.715727 0.143966 0.025 Uiso 1 1 calc R U
H1B H 0.133378 0.803783 0.122831 0.025 Uiso 1 1 calc R U
C2 C 0.25604(19) 0.7686(3) 0.07688(7) 0.0209(4) Uani 1 1 d . .
H2A H 0.200354 0.788204 0.051196 0.025 Uiso 1 1 calc R U
H2B H 0.299409 0.870042 0.083079 0.025 Uiso 1 1 calc R U
C3 C 0.44068(18) 0.6337(3) 0.09696(7) 0.0202(4) Uani 1 1 d . .
H3A H 0.420304 0.666181 0.127235 0.024 Uiso 1 1 calc R U
H3B H 0.498619 0.710885 0.086867 0.024 Uiso 1 1 calc R U
C4 C 0.48935(18) 0.4636(2) 0.09812(7) 0.0199(4) Uani 1 1 d . .
H4A H 0.513017 0.431984 0.068222 0.024 Uiso 1 1 calc R U
H4B H 0.557029 0.457013 0.119623 0.024 Uiso 1 1 calc R U
C5 C 0.03534(18) 0.5375(2) 0.12417(6) 0.0185(4) Uani 1 1 d . .
C6 C -0.0424(2) 0.4032(2) 0.05524(7) 0.0221(4) Uani 1 1 d . .
H6A H 0.010315 0.478203 0.041589 0.033 Uiso 1 1 calc R U
H6B H -0.120680 0.421899 0.042597 0.033 Uiso 1 1 calc R U
H6C H -0.019646 0.291426 0.049216 0.033 Uiso 1 1 calc R U
C7 C -0.1198(2) 0.3353(3) 0.12726(7) 0.0281(5) Uani 1 1 d . .
H7A H -0.101909 0.346116 0.159468 0.042 Uiso 1 1 calc R U
H7B H -0.114561 0.221101 0.118687 0.042 Uiso 1 1 calc R U
H7C H -0.197695 0.375041 0.119761 0.042 Uiso 1 1 calc R U
C8 C 0.0769(2) 0.6594(3) 0.19846(7) 0.0220(4) Uani 1 1 d . .
H8A H 0.149652 0.601245 0.196593 0.033 Uiso 1 1 calc R U
H8B H 0.041543 0.628698 0.226004 0.033 Uiso 1 1 calc R U
H8C H 0.091384 0.776395 0.198579 0.033 Uiso 1 1 calc R U
C9 C -0.1192(2) 0.6644(3) 0.16446(8) 0.0302(5) Uani 1 1 d . .
H9A H -0.162701 0.651842 0.135661 0.045 Uiso 1 1 calc R U
H9B H -0.122231 0.777771 0.174029 0.045 Uiso 1 1 calc R U
H9C H -0.152815 0.595201 0.186768 0.045 Uiso 1 1 calc R U
C10 C 0.3721(2) 0.6650(3) 0.01978(7) 0.0235(4) Uani 1 1 d . .
H10A H 0.304455 0.661173 -0.001260 0.035 Uiso 1 1 calc R U
H10B H 0.426551 0.580731 0.012051 0.035 Uiso 1 1 calc R U
H10C H 0.408674 0.771497 0.018171 0.035 Uiso 1 1 calc R U
C11 C 0.42548(18) 0.2285(2) 0.13782(6) 0.0191(4) Uani 1 1 d . .
C12 C 0.5641(2) 0.1184(3) 0.08765(7) 0.0246(5) Uani 1 1 d . .
H12A H 0.504625 0.149554 0.064755 0.037 Uiso 1 1 calc R U
H12B H 0.585084 0.004689 0.083454 0.037 Uiso 1 1 calc R U
H12C H 0.631856 0.186989 0.085089 0.037 Uiso 1 1 calc R U
C13 C 0.5893(2) 0.0623(3) 0.16848(8) 0.0283(5) Uani 1 1 d . .
H13A H 0.562330 0.099276 0.197051 0.043 Uiso 1 1 calc R U
H13B H 0.670102 0.092183 0.166644 0.043 Uiso 1 1 calc R U
H13C H 0.581344 -0.055649 0.166298 0.043 Uiso 1 1 calc R U
C14 C 0.28732(19) 0.3049(2) 0.19243(6) 0.0205(4) Uani 1 1 d . .
H14A H 0.313628 0.414273 0.185545 0.031 Uiso 1 1 calc R U
H14B H 0.295076 0.287425 0.224789 0.031 Uiso 1 1 calc R U
H14C H 0.206653 0.292720 0.181862 0.031 Uiso 1 1 calc R U
C15 C 0.3413(2) 0.0176(2) 0.18409(7) 0.0235(4) Uani 1 1 d . .
H15A H 0.373196 -0.055375 0.162264 0.035 Uiso 1 1 calc R U
H15B H 0.259301 -0.004746 0.185871 0.035 Uiso 1 1 calc R U
H15C H 0.381076 0.000402 0.213447 0.035 Uiso 1 1 calc R U
C16 C 0.1477(2) 0.1230(3) -0.03062(8) 0.0259(5) Uani 1 1 d . .
C17 C 0.9037(2) 0.0621(3) 0.27110(8) 0.0273(5) Uani 1 1 d . .

loop_
_atom_site_aniso_label
_atom_site_aniso_U_11
_atom_site_aniso_U_22
_atom_site_aniso_U_33
_atom_site_aniso_U_23
_atom_site_aniso_U_13
_atom_site_aniso_U_12
Fe1 0.0156(2) 0.01755(19) 0.01509(17) -0.00045(10) -0.00030(12) 0.00010(11)
S1 0.0171(3) 0.0317(3) 0.0202(2) -0.00659(19) 0.00041(19) -0.00212(19)
S2 0.0240(3) 0.0211(3) 0.0227(2) 0.00029(18) 0.0033(2) -0.00134(19)
F1 0.0355(8) 0.0303(7) 0.0400(8) 0.0072(6) -0.0053(6) -0.0078(6)
F2 0.0379(9) 0.0446(9) 0.0557(9) -0.0315(8) -0.0007(7) -0.0010(7)
F3 0.0207(7) 0.0337(7) 0.0371(7) 0.0016(6) -0.0077(5) -0.0007(5)
F4 0.0409(10) 0.0321(8) 0.0469(9) 0.0129(6) 0.0020(7) -0.0075(6)
F5 0.0250(8) 0.0580(9) 0.0402(8) 0.0028(7) -0.0094(6) -0.0095(7)
F6 0.0316(9) 0.0568(9) 0.0292(7) -0.0009(6) 0.0104(6) -0.0018(7)
N1 0.0198(9) 0.0204(8) 0.0206(8) -0.0016(7) -0.0019(7) 0.0002(7)
N2 0.0180(9) 0.0184(8) 0.0179(8) 0.0000(6) 0.0002(6) -0.0017(7)
N3 0.0172(9) 0.0197(8) 0.0161(7) 0.0008(6) 0.0011(6) 0.0001(7)
N4 0.0169(9) 0.0217(8) 0.0178(7) 0.0006(6) 0.0003(6) 0.0005(7)
N5 0.0179(10) 0.0259(9) 0.0181(8) -0.0013(7) 0.0009(7) -0.0027(7)
N6 0.0163(9) 0.0259(9) 0.0187(8) -0.0021(6) 0.0002(7) -0.0006(7)
N7 0.0216(10) 0.0255(9) 0.0191(8) 0.0020(7) -0.0009(7) 0.0053(7)
N8 0.0219(9) 0.0180(8) 0.0180(8) -0.0002(6) 0.0001(7) 0.0005(7)
O1 0.0350(10) 0.0267(8) 0.0303(8) 0.0059(6) 0.0018(7) -0.0064(7)
O2 0.0251(8) 0.0235(7) 0.0170(6) -0.0031(5) 0.0000(6) -0.0015(6)
O3 0.0294(10) 0.0552(11) 0.0212(7) -0.0059(7) 0.0051(6) -0.0105(8)
O4 0.0219(9) 0.0455(10) 0.0387(9) -0.0119(8) -0.0059(7) 0.0080(7)
O5 0.0398(10) 0.0227(8) 0.0281(8) 0.0027(6) -0.0049(7) 0.0015(7)
O6 0.0441(11) 0.0314(8) 0.0354(9) -0.0086(7) 0.0160(8) -0.0064(8)
O7 0.0233(9) 0.0259(8) 0.0378(9) 0.0023(6) -0.0043(7) -0.0014(6)
C1 0.0222(11) 0.0166(9) 0.0234(9) -0.0019(7) 0.0020(8) -0.0005(8)
C2 0.0194(11) 0.0194(10) 0.0240(9) 0.0013(7) 0.0026(8) 0.0013(8)
C3 0.0167(11) 0.0247(10) 0.0189(9) 0.0002(8) -0.0013(8) -0.0031(8)
C4 0.0157(10) 0.0230(10) 0.0210(9) -0.0002(7) 0.0002(7) -0.0029(8)
C5 0.0170(10) 0.0215(10) 0.0166(8) 0.0022(7) -0.0007(7) 0.0017(8)
C6 0.0212(12) 0.0256(11) 0.0190(10) -0.0023(7) -0.0019(8) 0.0000(8)
C7 0.0231(12) 0.0343(12) 0.0269(10) -0.0018(9) 0.0025(9) -0.0104(9)
C8 0.0238(11) 0.0254(10) 0.0165(9) -0.0019(7) -0.0003(8) -0.0012(8)
C9 0.0188(12) 0.0449(14) 0.0272(11) -0.0065(10) 0.0032(9) 0.0030(9)
C10 0.0243(12) 0.0282(11) 0.0183(9) 0.0024(8) 0.0031(8) -0.0023(8)
C11 0.0189(11) 0.0197(9) 0.0180(9) -0.0017(7) -0.0031(7) 0.0003(7)
C12 0.0233(12) 0.0275(11) 0.0231(10) -0.0015(8) 0.0018(9) 0.0041(8)
C13 0.0259(12) 0.0312(11) 0.0270(11) 0.0036(9) -0.0059(9) 0.0080(9)
C14 0.0209(11) 0.0209(9) 0.0197(9) -0.0009(7) 0.0010(8) 0.0005(8)
C15 0.0293(12) 0.0189(10) 0.0218(9) 0.0027(8) -0.0019(8) -0.0019(8)
C16 0.0224(12) 0.0266(10) 0.0282(11) -0.0065(9) -0.0018(9) 0.0010(9)
C17 0.0243(12) 0.0317(11) 0.0257(10) 0.0037(9) 0.0008(9) -0.0019(9)

loop_
_atom_type_symbol
_atom_type_description
_atom_type_scat_dispersion_real
_atom_type_scat_dispersion_imag
_atom_type_scat_source
C C 0.0181 0.0091 'International Tables Vol C Tables 4.2.6.8 and 6.1.1.4'
H H 0.0000 0.0000 'International Tables Vol C Tables 4.2.6.8 and 6.1.1.4'
N N 0.0311 0.0180 'International Tables Vol C Tables 4.2.6.8 and 6.1.1.4'
O O 0.0492 0.0322 'International Tables Vol C Tables 4.2.6.8 and 6.1.1.4'
F F 0.0727 0.0534 'International Tables Vol C Tables 4.2.6.8 and 6.1.1.4'
S S 0.3331 0.5567 'International Tables Vol C Tables 4.2.6.8 and 6.1.1.4'
Fe Fe -1.1336 3.1974 'International Tables Vol C Tables 4.2.6.8 and 6.1.1.4'

loop_
_geom_angle_atom_site_label_1
_geom_angle_atom_site_label_2
_geom_angle_atom_site_label_3
_geom_angle
N1 Fe1 N4 99.29(8)
N1 Fe1 N2 99.66(8)
N4 Fe1 N2 120.09(7)
N1 Fe1 O2 95.22(7)
N4 Fe1 O2 117.97(7)
N2 Fe1 O2 116.10(6)
N1 Fe1 N3 179.65(8)
N4 Fe1 N3 80.44(7)
N2 Fe1 N3 80.67(7)
O2 Fe1 N3 84.72(6)
O4 S1 O3 117.99(12)
O4 S1 O2 113.78(9)
O3 S1 O2 112.35(10)
O4 S1 C16 104.11(11)
O3 S1 C16 104.14(10)
O2 S1 C16 102.22(10)
O6 S2 O7 115.58(12)
O6 S2 O5 115.22(11)
O7 S2 O5 114.70(10)
O6 S2 C17 102.85(11)
O7 S2 C17 102.78(10)
O5 S2 C17 103.07(11)
O1 N1 Fe1 161.93(16)
C5 N2 C1 117.42(17)
C5 N2 Fe1 128.92(14)
C1 N2 Fe1 113.02(14)
C10 N3 C2 108.37(16)
C10 N3 C3 108.98(16)
C2 N3 C3 111.89(16)
C10 N3 Fe1 119.63(13)
C2 N3 Fe1 104.76(12)
C3 N3 Fe1 103.14(12)
C11 N4 C4 118.67(17)
C11 N4 Fe1 126.48(15)
C4 N4 Fe1 114.14(12)
C5 N5 C6 122.64(18)
C5 N5 C7 122.27(17)
C6 N5 C7 115.09(17)
C5 N6 C9 123.38(17)
C5 N6 C8 122.51(18)
C9 N6 C8 114.07(17)
C11 N7 C12 121.52(17)
C11 N7 C13 123.19(18)
C12 N7 C13 115.24(18)
C11 N8 C15 123.06(18)
C11 N8 C14 121.70(17)
C15 N8 C14 115.16(17)
S1 O2 Fe1 134.11(9)
N2 C1 C2 108.19(16)
N3 C2 C1 110.08(16)
N3 C3 C4 108.80(16)
N4 C4 C3 106.45(17)
N2 C5 N6 122.36(18)
N2 C5 N5 119.63(18)
N6 C5 N5 118.00(19)
N4 C11 N8 119.24(19)
N4 C11 N7 121.78(19)
N8 C11 N7 118.97(18)
F2 C16 F3 107.84(18)
F2 C16 F1 108.2(2)
F3 C16 F1 107.9(2)
F2 C16 S1 110.58(17)
F3 C16 S1 111.57(16)
F1 C16 S1 110.63(15)
F5 C17 F6 107.7(2)
F5 C17 F4 107.5(2)
F6 C17 F4 106.94(19)
F5 C17 S2 112.36(16)
F6 C17 S2 110.89(16)
F4 C17 S2 111.17(17)

loop_
_geom_bond_atom_site_label_1
_geom_bond_atom_site_label_2
_geom_bond_distance
Fe1 N1 1.7552(18)
Fe1 N4 1.9914(17)
Fe1 N2 2.0025(18)
Fe1 O2 2.0816(14)
Fe1 N3 2.2867(18)
S1 O4 1.4311(18)
S1 O3 1.4326(18)
S1 O2 1.4675(15)
S1 C16 1.831(2)
S2 O6 1.4369(17)
S2 O7 1.4379(16)
S2 O5 1.4422(16)
S2 C17 1.824(2)
F1 C16 1.331(3)
F2 C16 1.328(3)
F3 C16 1.331(3)
F4 C17 1.343(3)
F5 C17 1.330(3)
F6 C17 1.339(3)
N1 O1 1.156(2)
N2 C5 1.335(3)
N2 C1 1.476(3)
N3 C10 1.479(3)
N3 C2 1.488(3)
N3 C3 1.490(2)
N4 C11 1.339(3)
N4 C4 1.472(3)
N5 C5 1.359(3)
N5 C6 1.454(3)
N5 C7 1.459(3)
N6 C5 1.347(3)
N6 C9 1.454(3)
N6 C8 1.464(2)
N7 C11 1.354(3)
N7 C12 1.455(3)
N7 C13 1.468(3)
N8 C11 1.344(3)
N8 C15 1.463(3)
N8 C14 1.463(3)
C1 C2 1.509(3)
C3 C4 1.514(3)

loop_
_geom_torsion_atom_site_label_1
_geom_torsion_atom_site_label_2
_geom_torsion_atom_site_label_3
_geom_torsion_atom_site_label_4
_geom_torsion
N4 Fe1 N1 O1 76.4(5)
N2 Fe1 N1 O1 -46.5(6)
O2 Fe1 N1 O1 -164.1(5)
O4 S1 O2 Fe1 -9.02(18)
O3 S1 O2 Fe1 -146.38(13)
C16 S1 O2 Fe1 102.57(14)
C5 N2 C1 C2 -143.19(18)
Fe1 N2 C1 C2 45.11(19)
C10 N3 C2 C1 164.34(17)
C3 N3 C2 C1 -75.5(2)
Fe1 N3 C2 C1 35.57(17)
N2 C1 C2 N3 -53.8(2)
C10 N3 C3 C4 -85.8(2)
C2 N3 C3 C4 154.39(17)
Fe1 N3 C3 C4 42.33(17)
C11 N4 C4 C3 -144.90(17)
Fe1 N4 C4 C3 44.13(18)
N3 C3 C4 N4 -57.9(2)
C1 N2 C5 N6 -26.1(3)
Fe1 N2 C5 N6 144.08(16)
C1 N2 C5 N5 152.77(18)
Fe1 N2 C5 N5 -37.1(3)
C9 N6 C5 N2 145.9(2)
C8 N6 C5 N2 -36.5(3)
C9 N6 C5 N5 -33.0(3)
C8 N6 C5 N5 144.65(19)
C6 N5 C5 N2 -33.0(3)
C7 N5 C5 N2 148.1(2)
C6 N5 C5 N6 145.90(19)
C7 N5 C5 N6 -33.0(3)
C4 N4 C11 N8 142.48(18)
Fe1 N4 C11 N8 -47.8(2)
C4 N4 C11 N7 -38.6(3)
Fe1 N4 C11 N7 131.15(18)
C15 N8 C11 N4 147.44(19)
C14 N8 C11 N4 -29.1(3)
C15 N8 C11 N7 -31.5(3)
C14 N8 C11 N7 151.91(18)
C12 N7 C11 N4 -31.3(3)
C13 N7 C11 N4 146.0(2)
C12 N7 C11 N8 147.6(2)
C13 N7 C11 N8 -35.0(3)
O4 S1 C16 F2 -62.43(19)
O3 S1 C16 F2 61.79(19)
O2 S1 C16 F2 178.90(16)
O4 S1 C16 F3 177.56(16)
O3 S1 C16 F3 -58.23(19)
O2 S1 C16 F3 58.88(18)
O4 S1 C16 F1 57.41(18)
O3 S1 C16 F1 -178.38(16)
O2 S1 C16 F1 -61.27(17)
O6 S2 C17 F5 -61.2(2)
O7 S2 C17 F5 178.41(17)
O5 S2 C17 F5 58.90(19)
O6 S2 C17 F6 178.14(16)
O7 S2 C17 F6 57.75(18)
O5 S2 C17 F6 -61.75(18)
O6 S2 C17 F4 59.30(18)
O7 S2 C17 F4 -61.08(18)
O5 S2 C17 F4 179.41(15)
